data_8102610
loop_
_publ_author_name
'Yong-Wei Wang'

_publ_section_title
;
 Crystal structure of
 diaquabis(4,4'-pyridine)bis(N-4-acetamidophenylsulfonylglycinato)copper(II),
 Cu(H2O)2(C10H8N2)2(C10H11N2O5S)2
;
_journal_issue 1
_journal_name_full 'Zeitschrift f\"ur Kristallographie - New Crystal Structures'
_journal_page_first 93
_journal_volume 225
_journal_year 2010
_chemical_formula_sum 'C40 H42 Cu N8 O12 S2'
_chemical_formula_weight 954.48
_space_group_IT_number 14
_symmetry_cell_setting monoclinic
_symmetry_space_group_name_Hall '-P 2yn'
_symmetry_space_group_name_H-M 'P 1 21/n 1'
_atom_sites_solution_hydrogens geom
_atom_sites_solution_primary direct
_atom_sites_solution_secondary difmap
_audit_creation_method SHELXL-97
_cell_angle_alpha 90.00
_cell_angle_beta 98.117(3)
_cell_angle_gamma 90.00
_cell_formula_units_Z 2
_cell_length_a 9.937(2)
_cell_length_b 10.537(2)
_cell_length_c 20.494(4)
_cell_measurement_reflns_used 1576
_cell_measurement_temperature 293(2)
_cell_measurement_theta_max 20.10
_cell_measurement_theta_min 2.43
_cell_volume 2124.4(7)
_computing_cell_refinement 'Bruker SMART'
_computing_data_collection 'Bruker SMART'
_computing_data_reduction 'Bruker SAINT'
_computing_molecular_graphics 'Bruker SHELXTL'
_computing_publication_material 'Bruker SHELXTL'
_computing_structure_refinement 'SHELXL-97 (Sheldrick, 1997)'
_computing_structure_solution 'SHELXS-97 (Sheldrick, 1990)'
_diffrn_ambient_temperature 293(2)
_diffrn_measured_fraction_theta_full 0.998
_diffrn_measured_fraction_theta_max 0.998
_diffrn_measurement_device_type 'CCD area detector'
_diffrn_measurement_method 'phi and omega scans'
_diffrn_radiation_monochromator graphite
_diffrn_radiation_source 'fine-focus sealed tube'
_diffrn_radiation_type MoK\a
_diffrn_radiation_wavelength 0.71073
_diffrn_reflns_av_R_equivalents 0.0629
_diffrn_reflns_av_sigmaI/netI 0.0738
_diffrn_reflns_limit_h_max 12
_diffrn_reflns_limit_h_min -12
_diffrn_reflns_limit_k_max 10
_diffrn_reflns_limit_k_min -12
_diffrn_reflns_limit_l_max 24
_diffrn_reflns_limit_l_min -24
_diffrn_reflns_number 12753
_diffrn_reflns_theta_full 27.50
_diffrn_reflns_theta_max 27.50
_diffrn_reflns_theta_min 2.43
_diffrn_standards_number 0
_exptl_absorpt_coefficient_mu 0.685
_exptl_absorpt_correction_T_max 0.9659
_exptl_absorpt_correction_T_min 0.8452
_exptl_absorpt_correction_type multi-scan
_exptl_absorpt_process_details sadabs
_exptl_crystal_colour blue
_exptl_crystal_density_diffrn 1.492
_exptl_crystal_density_method 'not measured'
_exptl_crystal_description block
_exptl_crystal_F_000 990
_exptl_crystal_size_max 0.26
_exptl_crystal_size_mid 0.23
_exptl_crystal_size_min 0.05
_refine_diff_density_max 0.355
_refine_diff_density_min -0.960
_refine_diff_density_rms 0.085
_refine_ls_extinction_method none
_refine_ls_goodness_of_fit_ref 1.035
_refine_ls_hydrogen_treatment constr
_refine_ls_matrix_type full
_refine_ls_number_parameters 289
_refine_ls_number_reflns 3944
_refine_ls_number_restraints 0
_refine_ls_restrained_S_all 1.035
_refine_ls_R_factor_all 0.1119
_refine_ls_R_factor_gt 0.0679
_refine_ls_shift/su_max 0.000
_refine_ls_shift/su_mean 0.000
_refine_ls_structure_factor_coef Fsqd
_refine_ls_weighting_details 'calc w=1/[\s^2^(Fo^2^)+(0.0738P)^2^+5.7362P] where P=(Fo^2^+2Fc^2^)/3'
_refine_ls_weighting_scheme calc
_refine_ls_wR_factor_gt 0.1698
_refine_ls_wR_factor_ref 0.1943
_reflns_number_gt 2915
_reflns_number_total 3944
_reflns_threshold_expression >2sigma(I)
_cod_data_source_file 1267-2840.cff
_cod_data_source_block a
_cod_depositor_comments
;
The following automatic conversions were performed:
'_symmetry_cell_setting' value 'Monoclinic' changed to 'monoclinic'
according to '/home/saulius/struct/CIF-dictionaries/cif_core.dic'
dictionary named 'cif_core.dic' version 2.4.1 from 2010-06-29.

Automatic conversion script
Id: cif_fix_enum 1555 2011-01-17 13:19:09Z saulius 
;
_cod_original_cell_volume 2124.3(8)
_cod_original_sg_symbol_H-M P2(1)/n
_cod_database_code 8102610

loop_
_symmetry_equiv_pos_as_xyz
'x, y, z'
'-x+1/2, y+1/2, -z+1/2'
'-x, -y, -z'
'x-1/2, -y-1/2, z-1/2'

loop_
_atom_site_label
_atom_site_type_symbol
_atom_site_fract_x
_atom_site_fract_y
_atom_site_fract_z
_atom_site_U_iso_or_equiv
_atom_site_adp_type
_atom_site_occupancy
_atom_site_symmetry_multiplicity
_atom_site_calc_flag
_atom_site_refinement_flags
_atom_site_disorder_assembly
_atom_site_disorder_group
Cu1 Cu 0.5000 0.5000 0.0000 0.0448(3) Uani 1 2 d S . .
S1 S 0.70285(14) 1.03397(13) 0.06723(6) 0.0349(4) Uani 1 1 d . . .
O1 O 0.6207(4) 0.6603(3) 0.02693(18) 0.0397(9) Uani 1 1 d . . .
O2 O 0.8223(4) 0.5778(4) 0.0683(2) 0.0524(11) Uani 1 1 d . . .
O3 O 0.5985(4) 1.1041(3) 0.02708(18) 0.0425(9) Uani 1 1 d . . .
O4 O 0.8374(4) 1.0847(4) 0.07974(19) 0.0474(10) Uani 1 1 d . . .
O5 O 0.3882(5) 0.7590(4) 0.3057(2) 0.0571(12) Uani 1 1 d . . .
O6 O 0.3146(4) 0.6174(4) -0.00463(19) 0.0526(11) Uani 1 1 d . . .
H1W H 0.2480 0.5741 -0.0183 0.079 Uiso 1 1 d R . .
H2W H 0.2928 0.6820 0.0147 0.079 Uiso 1 1 d R . .
N1 N 0.7093(3) 0.8965(3) 0.03242(14) 0.0338(10) Uani 1 1 d . . .
H1D H 0.6191 0.8694 0.0220 0.051 Uiso 1 1 d R . .
N2 N 0.5361(3) 0.9230(3) 0.32785(14) 0.0432(12) Uani 1 1 d R . .
H2 H 0.5740 0.9711 0.3591 0.052 Uiso 1 1 calc R . .
N3 N 0.4875(5) 0.4568(4) 0.1034(2) 0.0402(11) Uani 1 1 d . . .
N4 N 0.3218(5) 0.2854(6) 0.4185(2) 0.0547(14) Uani 1 1 d . . .
C1 C 0.7439(6) 0.6684(5) 0.0525(2) 0.0356(12) Uani 1 1 d . . .
C2 C 0.8013(6) 0.7998(5) 0.0652(3) 0.0403(13) Uani 1 1 d . . .
H2A H 0.8160 0.8158 0.1123 0.048 Uiso 1 1 calc R . .
H2B H 0.8885 0.8053 0.0492 0.048 Uiso 1 1 calc R . .
C3 C 0.6511(5) 1.0032(5) 0.1439(2) 0.0359(12) Uani 1 1 d . . .
C4 C 0.7293(6) 1.0408(6) 0.2021(3) 0.0452(15) Uani 1 1 d . . .
H4 H 0.8099 1.0850 0.2006 0.054 Uiso 1 1 calc R . .
C5 C 0.6890(6) 1.0135(6) 0.2617(3) 0.0461(15) Uani 1 1 d . . .
H5 H 0.7418 1.0406 0.3002 0.055 Uiso 1 1 calc R . .
C6 C 0.5710(5) 0.9462(5) 0.2655(3) 0.0391(13) Uani 1 1 d . . .
C7 C 0.4908(6) 0.9099(6) 0.2071(3) 0.0470(15) Uani 1 1 d . . .
H7 H 0.4101 0.8659 0.2087 0.056 Uiso 1 1 calc R . .
C8 C 0.5302(6) 0.9387(6) 0.1473(3) 0.0465(15) Uani 1 1 d . . .
H8 H 0.4755 0.9148 0.1086 0.056 Uiso 1 1 calc R . .
C9 C 0.4486(6) 0.8327(6) 0.3454(3) 0.0437(14) Uani 1 1 d . . .
C10 C 0.4332(7) 0.8282(6) 0.4168(3) 0.0532(16) Uani 1 1 d . . .
H10A H 0.3411 0.8066 0.4213 0.080 Uiso 1 1 calc R . .
H10B H 0.4550 0.9097 0.4364 0.080 Uiso 1 1 calc R . .
H10C H 0.4935 0.7653 0.4386 0.080 Uiso 1 1 calc R . .
C11 C 0.4576(6) 0.5428(5) 0.1461(3) 0.0459(15) Uani 1 1 d . . .
H11 H 0.4560 0.6276 0.1334 0.055 Uiso 1 1 calc R . .
C12 C 0.4287(6) 0.5142(6) 0.2079(3) 0.0439(14) Uani 1 1 d . . .
H12 H 0.4066 0.5791 0.2353 0.053 Uiso 1 1 calc R . .
C13 C 0.4320(5) 0.3906(5) 0.2302(3) 0.0385(13) Uani 1 1 d . . .
C14 C 0.4670(7) 0.3004(6) 0.1863(3) 0.0554(17) Uani 1 1 d . . .
H14 H 0.4722 0.2152 0.1982 0.066 Uiso 1 1 calc R . .
C15 C 0.4943(7) 0.3372(6) 0.1246(3) 0.0574(18) Uani 1 1 d . . .
H15 H 0.5187 0.2748 0.0964 0.069 Uiso 1 1 calc R . .
C16 C 0.3402(7) 0.4049(7) 0.4028(3) 0.0558(17) Uani 1 1 d . . .
H16 H 0.3268 0.4669 0.4335 0.067 Uiso 1 1 calc R . .
C17 C 0.3779(6) 0.4438(6) 0.3438(3) 0.0524(16) Uani 1 1 d . . .
H17 H 0.3901 0.5296 0.3358 0.063 Uiso 1 1 calc R . .
C18 C 0.3974(5) 0.3544(5) 0.2964(2) 0.0378(13) Uani 1 1 d . . .
C19 C 0.3806(6) 0.2295(6) 0.3128(3) 0.0486(15) Uani 1 1 d . . .
H19 H 0.3932 0.1653 0.2831 0.058 Uiso 1 1 calc R . .
C20 C 0.3446(6) 0.1996(7) 0.3739(3) 0.0552(16) Uani 1 1 d . . .
H20 H 0.3361 0.1144 0.3843 0.066 Uiso 1 1 calc R . .

loop_
_atom_site_aniso_label
_atom_site_aniso_U_11
_atom_site_aniso_U_22
_atom_site_aniso_U_33
_atom_site_aniso_U_23
_atom_site_aniso_U_13
_atom_site_aniso_U_12
Cu1 0.0557(6) 0.0406(6) 0.0382(6) -0.0015(5) 0.0073(5) -0.0031(5)
S1 0.0427(8) 0.0293(8) 0.0326(7) 0.0015(6) 0.0045(6) -0.0031(6)
O1 0.044(2) 0.030(2) 0.044(2) 0.0000(17) 0.0026(18) 0.0020(17)
O2 0.064(3) 0.032(2) 0.055(3) 0.0024(19) -0.011(2) 0.009(2)
O3 0.051(2) 0.032(2) 0.042(2) 0.0058(17) -0.0022(18) 0.0062(18)
O4 0.048(2) 0.042(2) 0.051(2) 0.0033(19) 0.0065(18) -0.0124(19)
O5 0.076(3) 0.047(3) 0.049(3) -0.009(2) 0.010(2) -0.022(2)
O6 0.060(3) 0.042(3) 0.055(3) -0.012(2) 0.006(2) 0.001(2)
N1 0.041(2) 0.027(3) 0.032(2) -0.0026(19) 0.0037(19) 0.0023(19)
N2 0.056(3) 0.045(3) 0.028(2) -0.006(2) 0.003(2) -0.013(2)
N3 0.050(3) 0.031(3) 0.040(3) -0.002(2) 0.008(2) 0.004(2)
N4 0.058(3) 0.065(4) 0.042(3) 0.007(3) 0.013(2) 0.005(3)
C1 0.050(3) 0.032(3) 0.024(3) 0.002(2) 0.006(2) 0.001(3)
C2 0.043(3) 0.033(3) 0.043(3) -0.005(3) 0.002(3) 0.005(3)
C3 0.043(3) 0.032(3) 0.031(3) -0.004(2) 0.001(2) 0.003(2)
C4 0.042(3) 0.052(4) 0.040(3) -0.002(3) 0.000(3) -0.012(3)
C5 0.048(3) 0.058(4) 0.031(3) -0.006(3) 0.000(2) -0.014(3)
C6 0.043(3) 0.043(3) 0.031(3) -0.004(2) 0.003(2) -0.002(3)
C7 0.046(3) 0.060(4) 0.034(3) -0.005(3) 0.005(3) -0.019(3)
C8 0.051(3) 0.053(4) 0.034(3) -0.009(3) -0.001(3) -0.014(3)
C9 0.055(4) 0.038(3) 0.038(3) -0.002(3) 0.007(3) 0.002(3)
C10 0.063(4) 0.057(4) 0.040(3) 0.000(3) 0.013(3) 0.001(3)
C11 0.060(4) 0.026(3) 0.053(4) 0.000(3) 0.011(3) 0.000(3)
C12 0.056(4) 0.040(4) 0.038(3) -0.002(3) 0.012(3) 0.003(3)
C13 0.041(3) 0.036(3) 0.037(3) -0.003(2) 0.001(2) 0.002(2)
C14 0.099(5) 0.032(3) 0.037(3) -0.001(3) 0.018(3) 0.009(3)
C15 0.089(5) 0.041(4) 0.043(3) -0.006(3) 0.014(3) 0.015(3)
C16 0.071(4) 0.066(5) 0.033(3) -0.004(3) 0.019(3) 0.005(4)
C17 0.059(4) 0.044(4) 0.055(4) -0.005(3) 0.011(3) 0.000(3)
C18 0.039(3) 0.043(4) 0.030(3) 0.002(2) 0.003(2) 0.006(3)
C19 0.056(4) 0.042(4) 0.048(4) -0.004(3) 0.008(3) 0.006(3)
C20 0.058(4) 0.059(4) 0.049(4) 0.009(3) 0.010(3) 0.000(3)

loop_
_atom_type_symbol
_atom_type_description
_atom_type_scat_dispersion_real
_atom_type_scat_dispersion_imag
_atom_type_scat_source
C C 0.0033 0.0016 'International Tables Vol C Tables 4.2.6.8 and 6.1.1.4'
H H 0.0000 0.0000 'International Tables Vol C Tables 4.2.6.8 and 6.1.1.4'
N N 0.0061 0.0033 'International Tables Vol C Tables 4.2.6.8 and 6.1.1.4'
O O 0.0106 0.0060 'International Tables Vol C Tables 4.2.6.8 and 6.1.1.4'
S S 0.1246 0.1234 'International Tables Vol C Tables 4.2.6.8 and 6.1.1.4'
Cu Cu 0.3201 1.2651 'International Tables Vol C Tables 4.2.6.8 and 6.1.1.4'

loop_
_geom_angle_atom_site_label_1
_geom_angle_atom_site_label_2
_geom_angle_atom_site_label_3
_geom_angle
_geom_angle_site_symmetry_1
_geom_angle_site_symmetry_3
_geom_angle_publ_flag
O1 Cu1 O1 180.0 . 3_665 ?
O1 Cu1 N3 91.22(16) . . ?
O1 Cu1 N3 88.78(16) 3_665 . ?
O1 Cu1 N3 88.78(16) . 3_665 ?
O1 Cu1 N3 91.22(16) 3_665 3_665 ?
N3 Cu1 N3 180.0 . 3_665 ?
O1 Cu1 O6 89.83(14) . 3_665 ?
O1 Cu1 O6 90.17(14) 3_665 3_665 ?
N3 Cu1 O6 90.17(16) . 3_665 ?
N3 Cu1 O6 89.83(16) 3_665 3_665 ?
O1 Cu1 O6 90.17(14) . . ?
O1 Cu1 O6 89.83(14) 3_665 . ?
N3 Cu1 O6 89.83(16) . . ?
N3 Cu1 O6 90.17(16) 3_665 . ?
O6 Cu1 O6 180.0 3_665 . ?
O4 S1 O3 119.5(2) . . ?
O4 S1 N1 108.6(2) . . ?
O3 S1 N1 106.17(19) . . ?
O4 S1 C3 107.1(2) . . ?
O3 S1 C3 109.3(2) . . ?
N1 S1 C3 105.3(2) . . ?
C1 O1 Cu1 130.3(3) . . ?
Cu1 O6 H1W 109.3 . . ?
Cu1 O6 H2W 135.2 . . ?
H1W O6 H2W 111.5 . . ?
C2 N1 S1 118.7(3) . . ?
C2 N1 H1D 114.0 . . ?
S1 N1 H1D 106.1 . . ?
C9 N2 C6 127.7(4) . . ?
C9 N2 H2 116.1 . . ?
C6 N2 H2 116.1 . . ?
C11 N3 C15 116.0(5) . . ?
C11 N3 Cu1 123.2(4) . . ?
C15 N3 Cu1 120.4(4) . . ?
C16 N4 C20 116.0(5) . . ?
O2 C1 O1 126.1(5) . . ?
O2 C1 C2 116.9(5) . . ?
O1 C1 C2 117.1(5) . . ?
N1 C2 C1 111.3(4) . . ?
N1 C2 H2A 109.4 . . ?
C1 C2 H2A 109.4 . . ?
N1 C2 H2B 109.4 . . ?
C1 C2 H2B 109.4 . . ?
H2A C2 H2B 108.0 . . ?
C4 C3 C8 118.7(5) . . ?
C4 C3 S1 121.2(4) . . ?
C8 C3 S1 120.0(4) . . ?
C5 C4 C3 120.5(5) . . ?
C5 C4 H4 119.7 . . ?
C3 C4 H4 119.7 . . ?
C4 C5 C6 121.1(5) . . ?
C4 C5 H5 119.4 . . ?
C6 C5 H5 119.4 . . ?
C5 C6 N2 117.8(4) . . ?
C5 C6 C7 118.6(5) . . ?
N2 C6 C7 123.6(5) . . ?
C8 C7 C6 120.4(5) . . ?
C8 C7 H7 119.8 . . ?
C6 C7 H7 119.8 . . ?
C7 C8 C3 120.7(5) . . ?
C7 C8 H8 119.7 . . ?
C3 C8 H8 119.7 . . ?
O5 C9 N2 122.5(5) . . ?
O5 C9 C10 121.6(6) . . ?
N2 C9 C10 115.8(5) . . ?
C9 C10 H10A 109.5 . . ?
C9 C10 H10B 109.5 . . ?
H10A C10 H10B 109.5 . . ?
C9 C10 H10C 109.5 . . ?
H10A C10 H10C 109.5 . . ?
H10B C10 H10C 109.5 . . ?
N3 C11 C12 123.8(5) . . ?
N3 C11 H11 118.1 . . ?
C12 C11 H11 118.1 . . ?
C11 C12 C13 121.0(5) . . ?
C11 C12 H12 119.5 . . ?
C13 C12 H12 119.5 . . ?
C12 C13 C14 115.4(5) . . ?
C12 C13 C18 122.9(5) . . ?
C14 C13 C18 121.7(5) . . ?
C15 C14 C13 120.0(6) . . ?
C15 C14 H14 120.0 . . ?
C13 C14 H14 120.0 . . ?
N3 C15 C14 123.7(6) . . ?
N3 C15 H15 118.1 . . ?
C14 C15 H15 118.1 . . ?
N4 C16 C17 124.3(6) . . ?
N4 C16 H16 117.8 . . ?
C17 C16 H16 117.8 . . ?
C16 C17 C18 119.6(6) . . ?
C16 C17 H17 120.2 . . ?
C18 C17 H17 120.2 . . ?
C19 C18 C17 116.5(5) . . ?
C19 C18 C13 121.2(5) . . ?
C17 C18 C13 122.3(5) . . ?
C18 C19 C20 119.6(6) . . ?
C18 C19 H19 120.2 . . ?
C20 C19 H19 120.2 . . ?
N4 C20 C19 124.0(6) . . ?
N4 C20 H20 118.0 . . ?
C19 C20 H20 118.0 . . ?

loop_
_geom_bond_atom_site_label_1
_geom_bond_atom_site_label_2
_geom_bond_distance
_geom_bond_site_symmetry_2
_geom_bond_publ_flag
Cu1 O1 2.100(4) . ?
Cu1 O1 2.100(4) 3_665 ?
Cu1 N3 2.188(4) . ?
Cu1 N3 2.188(4) 3_665 ?
Cu1 O6 2.210(4) 3_665 ?
Cu1 O6 2.210(4) . ?
S1 O4 1.429(4) . ?
S1 O3 1.434(4) . ?
S1 N1 1.620(3) . ?
S1 C3 1.751(5) . ?
O1 C1 1.264(6) . ?
O2 C1 1.246(6) . ?
O5 C9 1.220(6) . ?
O6 H1W 0.8200 . ?
O6 H2W 0.8322 . ?
N1 C2 1.467(6) . ?
N1 H1D 0.9369 . ?
N2 C9 1.371(7) . ?
N2 C6 1.391(6) . ?
N2 H2 0.8600 . ?
N3 C11 1.322(7) . ?
N3 C15 1.332(7) . ?
N4 C16 1.319(8) . ?
N4 C20 1.327(8) . ?
C1 C2 1.506(7) . ?
C2 H2A 0.9700 . ?
C2 H2B 0.9700 . ?
C3 C4 1.386(7) . ?
C3 C8 1.390(8) . ?
C4 C5 1.369(8) . ?
C4 H4 0.9300 . ?
C5 C6 1.382(8) . ?
C5 H5 0.9300 . ?
C6 C7 1.395(7) . ?
C7 C8 1.373(8) . ?
C7 H7 0.9300 . ?
C8 H8 0.9300 . ?
C9 C10 1.494(8) . ?
C10 H10A 0.9600 . ?
C10 H10B 0.9600 . ?
C10 H10C 0.9600 . ?
C11 C12 1.372(8) . ?
C11 H11 0.9300 . ?
C12 C13 1.379(8) . ?
C12 H12 0.9300 . ?
C13 C14 1.387(8) . ?
C13 C18 1.495(7) . ?
C14 C15 1.385(8) . ?
C14 H14 0.9300 . ?
C15 H15 0.9300 . ?
C16 C17 1.378(8) . ?
C16 H16 0.9300 . ?
C17 C18 1.386(8) . ?
C17 H17 0.9300 . ?
C18 C19 1.375(8) . ?
C19 C20 1.386(8) . ?
C19 H19 0.9300 . ?
C20 H20 0.9300 . ?

loop_
_geom_hbond_atom_site_label_D
_geom_hbond_atom_site_label_H
_geom_hbond_atom_site_label_A
_geom_hbond_distance_DH
_geom_hbond_distance_HA
_geom_hbond_distance_DA
_geom_hbond_angle_DHA
_geom_hbond_site_symmetry_A
N2 H2 O2 0.86 2.03 2.885(5) 175.4 2_655
N1 H1D O3 0.94 2.27 3.129(5) 152.3 3_675
O6 H2W N4 0.83 2.19 2.960(7) 154.0 2
O6 H1W O2 0.82 1.97 2.698(6) 146.9 3_665

loop_
_geom_torsion_atom_site_label_1
_geom_torsion_atom_site_label_2
_geom_torsion_atom_site_label_3
_geom_torsion_atom_site_label_4
_geom_torsion
_geom_torsion_site_symmetry_1
_geom_torsion_site_symmetry_2
_geom_torsion_site_symmetry_3
_geom_torsion_site_symmetry_4
_geom_torsion_publ_flag
O1 Cu1 O1 C1 69(18) 3_665 . . . ?
N3 Cu1 O1 C1 73.4(4) . . . . ?
N3 Cu1 O1 C1 -106.6(4) 3_665 . . . ?
O6 Cu1 O1 C1 -16.8(4) 3_665 . . . ?
O6 Cu1 O1 C1 163.2(4) . . . . ?
O4 S1 N1 C2 54.5(4) . . . . ?
O3 S1 N1 C2 -175.8(4) . . . . ?
C3 S1 N1 C2 -59.9(4) . . . . ?
O1 Cu1 N3 C11 47.7(5) . . . . ?
O1 Cu1 N3 C11 -132.3(5) 3_665 . . . ?
N3 Cu1 N3 C11 -129.8(9) 3_665 . . . ?
O6 Cu1 N3 C11 137.5(5) 3_665 . . . ?
O6 Cu1 N3 C11 -42.5(5) . . . . ?
O1 Cu1 N3 C15 -140.3(5) . . . . ?
O1 Cu1 N3 C15 39.7(5) 3_665 . . . ?
N3 Cu1 N3 C15 42.2(10) 3_665 . . . ?
O6 Cu1 N3 C15 -50.5(5) 3_665 . . . ?
O6 Cu1 N3 C15 129.5(5) . . . . ?
Cu1 O1 C1 O2 -0.7(8) . . . . ?
Cu1 O1 C1 C2 179.3(3) . . . . ?
S1 N1 C2 C1 147.1(4) . . . . ?
O2 C1 C2 N1 168.1(4) . . . . ?
O1 C1 C2 N1 -11.9(7) . . . . ?
O4 S1 C3 C4 7.2(5) . . . . ?
O3 S1 C3 C4 -123.6(5) . . . . ?
N1 S1 C3 C4 122.7(5) . . . . ?
O4 S1 C3 C8 -172.1(5) . . . . ?
O3 S1 C3 C8 57.1(5) . . . . ?
N1 S1 C3 C8 -56.6(5) . . . . ?
C8 C3 C4 C5 0.8(9) . . . . ?
S1 C3 C4 C5 -178.5(5) . . . . ?
C3 C4 C5 C6 1.1(9) . . . . ?
C4 C5 C6 N2 -179.5(5) . . . . ?
C4 C5 C6 C7 -2.1(9) . . . . ?
C9 N2 C6 C5 -160.8(5) . . . . ?
C9 N2 C6 C7 22.0(8) . . . . ?
C5 C6 C7 C8 1.2(9) . . . . ?
N2 C6 C7 C8 178.5(5) . . . . ?
C6 C7 C8 C3 0.6(10) . . . . ?
C4 C3 C8 C7 -1.6(9) . . . . ?
S1 C3 C8 C7 177.7(5) . . . . ?
C6 N2 C9 O5 -0.3(9) . . . . ?
C6 N2 C9 C10 178.7(5) . . . . ?
C15 N3 C11 C12 -2.8(9) . . . . ?
Cu1 N3 C11 C12 169.5(4) . . . . ?
N3 C11 C12 C13 1.3(9) . . . . ?
C11 C12 C13 C14 0.5(8) . . . . ?
C11 C12 C13 C18 -178.2(5) . . . . ?
C12 C13 C14 C15 -0.7(9) . . . . ?
C18 C13 C14 C15 178.0(6) . . . . ?
C11 N3 C15 C14 2.5(9) . . . . ?
Cu1 N3 C15 C14 -170.0(5) . . . . ?
C13 C14 C15 N3 -0.8(11) . . . . ?
C20 N4 C16 C17 1.4(10) . . . . ?
N4 C16 C17 C18 0.7(10) . . . . ?
C16 C17 C18 C19 -1.6(9) . . . . ?
C16 C17 C18 C13 177.1(5) . . . . ?
C12 C13 C18 C19 169.4(6) . . . . ?
C14 C13 C18 C19 -9.1(8) . . . . ?
C12 C13 C18 C17 -9.2(8) . . . . ?
C14 C13 C18 C17 172.2(6) . . . . ?
C17 C18 C19 C20 0.6(8) . . . . ?
C13 C18 C19 C20 -178.1(5) . . . . ?
C16 N4 C20 C19 -2.5(9) . . . . ?
C18 C19 C20 N4 1.6(9) . . . . ?
